data_4089310
loop_
_publ_author_name
'Kujime, Masato'
'Hikichi, Shiro'
'Akita, Munetaka'

_publ_section_title
;
 N/O- and C-Bound (Enolato)palladium Complexes with
 Hydrotris(pyrazolyl)borato Ligands (TpR:&#x00A0; R = iPr2, Me2) Obtained
 via Dehydrative Condensation between the Hydroxo Complexes TpRPd(Py)OH
 and Active Methylene Compounds:&#x00A0; Factors Determining the Isomer
 Distribution and Dimerization of Cyano Compounds
;
_journal_issue 19
_journal_name_full Organometallics
_journal_page_first 4049
_journal_paper_doi 10.1021/om010448o
_journal_volume 20
_journal_year 2001
_chemical_formula_sum 'C39 H56 B Cl2 N11 Pd'
_chemical_formula_weight 867.06
_chemical_name_common 'compound 6iPr2a'
_space_group_IT_number 14
_space_group_name_Hall '-P 2yn'
_space_group_name_H-M_alt 'P 1 21/n 1'
_atom_sites_solution_hydrogens geom
_atom_sites_solution_primary direct
_atom_sites_solution_secondary difmap
_audit_creation_method SHELXL-97
_cell_angle_alpha 90.00
_cell_angle_beta 111.660(2)
_cell_angle_gamma 90.00
_cell_formula_units_Z 4
_cell_length_a 16.5082(7)
_cell_length_b 14.0485(6)
_cell_length_c 21.2050(10)
_cell_measurement_temperature 213(2)
_cell_volume 4570.5(4)
_computing_structure_refinement 'SHELXL-97 (Sheldrick, 1997)'
_computing_structure_solution 'SHELXS-97 (Sheldrick, 1990)'
_diffrn_ambient_temperature 213(2)
_diffrn_measured_fraction_theta_full 0.986
_diffrn_measured_fraction_theta_max 0.986
_diffrn_radiation_monochromator graphite
_diffrn_radiation_source 'fine-focus sealed tube'
_diffrn_radiation_type 'Mo K\a'
_diffrn_radiation_wavelength 0.71069
_diffrn_reflns_av_R_equivalents 0.0000
_diffrn_reflns_av_sigmaI/netI 0.0799
_diffrn_reflns_limit_h_max 21
_diffrn_reflns_limit_h_min 0
_diffrn_reflns_limit_k_max 18
_diffrn_reflns_limit_k_min 0
_diffrn_reflns_limit_l_max 25
_diffrn_reflns_limit_l_min -27
_diffrn_reflns_number 10345
_diffrn_reflns_theta_full 27.48
_diffrn_reflns_theta_max 27.48
_diffrn_reflns_theta_min 1.35
_exptl_absorpt_coefficient_mu 0.562
_exptl_crystal_density_diffrn 1.260
_exptl_crystal_density_method 'not measured'
_exptl_crystal_F_000 1808
_refine_diff_density_max 1.567
_refine_diff_density_min -1.431
_refine_diff_density_rms 0.102
_refine_ls_extinction_method none
_refine_ls_goodness_of_fit_ref 1.011
_refine_ls_hydrogen_treatment mixed
_refine_ls_matrix_type full
_refine_ls_number_parameters 496
_refine_ls_number_reflns 10345
_refine_ls_number_restraints 0
_refine_ls_restrained_S_all 1.011
_refine_ls_R_factor_all 0.0893
_refine_ls_R_factor_gt 0.0619
_refine_ls_shift/su_max 0.058
_refine_ls_shift/su_mean 0.002
_refine_ls_structure_factor_coef Fsqd
_refine_ls_weighting_details 'calc w=1/[\s^2^(Fo^2^)+(0.1000P)^2^+0.0000P] where P=(Fo^2^+2Fc^2^)/3'
_refine_ls_weighting_scheme calc
_refine_ls_wR_factor_gt 0.1622
_refine_ls_wR_factor_ref 0.1736
_reflns_number_gt 7221
_reflns_number_total 10345
_reflns_threshold_expression >2sigma(I)
_cod_data_source_file om010448o.cif
_cod_data_source_block shelxl
_cod_depositor_comments
;
 Corrected the values of the '_diffrn_radiation_type' and
 '_refine_ls_weighting_details' data items by replacing a
 sequence of malformed symbols with the backslash symbol ('\')
 after consulting the original publication.

 Antanas Vaitkus,
 2019-12-11
;
_cod_original_cell_volume 4570.5(3)
_cod_database_code 4089310

loop_
_symmetry_equiv_pos_as_xyz
'x, y, z'
'-x+1/2, y+1/2, -z+1/2'
'-x, -y, -z'
'x-1/2, -y-1/2, z-1/2'

loop_
_atom_site_label
_atom_site_type_symbol
_atom_site_fract_x
_atom_site_fract_y
_atom_site_fract_z
_atom_site_U_iso_or_equiv
_atom_site_adp_type
_atom_site_occupancy
_atom_site_symmetry_multiplicity
_atom_site_calc_flag
_atom_site_refinement_flags
Pd1 Pd 0.725140(18) 0.21727(2) 0.410842(13) 0.03832(11) Uani 1 1 d .
Cl1 Cl 0.9503(3) 0.2479(3) 0.15276(19) 0.1934(14) Uiso 1 1 d .
Cl2 Cl 1.0271(4) 0.1633(5) 0.2811(3) 0.312(3) Uiso 1 1 d .
N1 N 0.7014(6) 0.2444(6) 0.1457(3) 0.145(3) Uani 1 1 d .
N2 N 0.6986(4) 0.5533(5) 0.1953(3) 0.112(2) Uani 1 1 d .
N3 N 0.7107(2) 0.2656(3) 0.31692(17) 0.0460(9) Uani 1 1 d .
N4 N 0.8713(5) 0.5030(5) 0.3871(3) 0.113(2) Uani 1 1 d .
N11 N 0.5995(2) 0.1778(3) 0.38473(16) 0.0430(7) Uani 1 1 d .
N12 N 0.5569(2) 0.2023(2) 0.42794(16) 0.0408(7) Uani 1 1 d .
N21 N 0.7405(2) 0.1692(3) 0.50396(16) 0.0445(8) Uani 1 1 d .
N22 N 0.6886(2) 0.2073(3) 0.53528(16) 0.0436(8) Uani 1 1 d .
N31 N 0.7066(2) 0.4014(3) 0.51471(17) 0.0467(8) Uani 1 1 d .
N32 N 0.6270(2) 0.3633(2) 0.47482(15) 0.0411(7) Uani 1 1 d .
N41 N 0.8521(2) 0.2599(3) 0.44519(17) 0.0437(8) Uani 1 1 d .
C1 C 0.7017(5) 0.3064(6) 0.1828(3) 0.092(2) Uani 1 1 d .
C2 C 0.7024(3) 0.3777(4) 0.2288(2) 0.0621(13) Uani 1 1 d .
C3 C 0.6999(4) 0.4750(5) 0.2101(3) 0.0761(16) Uani 1 1 d .
C4 C 0.7090(3) 0.3522(3) 0.2950(2) 0.0461(9) Uani 1 1 d .
C5 C 0.7166(4) 0.4332(4) 0.3442(3) 0.0620(13) Uani 1 1 d .
C6 C 0.8041(5) 0.4735(4) 0.3688(3) 0.0744(16) Uani 1 1 d .
C11 C 0.5460(3) 0.1230(3) 0.3356(2) 0.0496(10) Uani 1 1 d .
C12 C 0.4684(3) 0.1116(4) 0.3464(2) 0.0608(13) Uani 1 1 d .
C13 C 0.4771(3) 0.1615(3) 0.4043(2) 0.0496(10) Uani 1 1 d .
C14 C 0.5703(4) 0.0854(4) 0.2787(3) 0.0684(14) Uani 1 1 d .
C15 C 0.5524(5) -0.0197(5) 0.2684(4) 0.119(3) Uani 1 1 d .
H6 H 0.4918 -0.0315 0.2591 0.119 Uiso 1 1 calc R
H7 H 0.5872 -0.0534 0.3087 0.119 Uiso 1 1 calc R
H8 H 0.5668 -0.0412 0.2309 0.119 Uiso 1 1 calc R
C16 C 0.5258(4) 0.1416(7) 0.2146(3) 0.108(3) Uani 1 1 d .
H9 H 0.5346 0.2084 0.2244 0.108 Uiso 1 1 calc R
H10 H 0.4645 0.1278 0.1973 0.108 Uiso 1 1 calc R
H11 H 0.5500 0.1244 0.1814 0.108 Uiso 1 1 calc R
C17 C 0.4115(3) 0.1717(4) 0.4378(2) 0.0577(12) Uani 1 1 d .
C18 C 0.4258(4) 0.1007(6) 0.4944(3) 0.097(2) Uani 1 1 d .
H13 H 0.3863 0.1139 0.5170 0.097 Uiso 1 1 calc R
H14 H 0.4847 0.1055 0.5263 0.097 Uiso 1 1 calc R
H15 H 0.4156 0.0375 0.4759 0.097 Uiso 1 1 calc R
C19 C 0.3191(3) 0.1634(5) 0.3863(3) 0.0866(19) Uani 1 1 d .
H16 H 0.2787 0.1666 0.4093 0.087 Uiso 1 1 calc R
H17 H 0.3123 0.1037 0.3629 0.087 Uiso 1 1 calc R
H18 H 0.3077 0.2146 0.3543 0.087 Uiso 1 1 calc R
C21 C 0.8003(3) 0.1131(4) 0.5481(2) 0.0536(11) Uani 1 1 d .
C22 C 0.7879(3) 0.1168(4) 0.6094(2) 0.0647(14) Uani 1 1 d .
C23 C 0.7179(3) 0.1743(4) 0.5999(2) 0.0534(11) Uani 1 1 d .
C24 C 0.8636(4) 0.0553(4) 0.5280(3) 0.0716(15) Uani 1 1 d .
C25 C 0.9525(5) 0.0565(8) 0.5821(4) 0.147(4) Uani 1 1 d .
H21 H 0.9526 0.0188 0.6199 0.147 Uiso 1 1 calc R
H22 H 0.9685 0.1208 0.5967 0.147 Uiso 1 1 calc R
H23 H 0.9937 0.0306 0.5645 0.147 Uiso 1 1 calc R
C26 C 0.8305(6) -0.0439(6) 0.5074(5) 0.130(3) Uani 1 1 d .
H24 H 0.7681 -0.0429 0.4864 0.130 Uiso 1 1 calc R
H25 H 0.8477 -0.0840 0.5468 0.130 Uiso 1 1 calc R
H26 H 0.8546 -0.0683 0.4758 0.130 Uiso 1 1 calc R
C27 C 0.6811(3) 0.2114(5) 0.6511(2) 0.0686(15) Uani 1 1 d .
C28 C 0.7297(5) 0.2976(5) 0.6870(3) 0.098(2) Uani 1 1 d .
H28 H 0.7892 0.2808 0.7126 0.098 Uiso 1 1 calc R
H29 H 0.7031 0.3218 0.7170 0.098 Uiso 1 1 calc R
H30 H 0.7280 0.3455 0.6542 0.098 Uiso 1 1 calc R
C29 C 0.6883(5) 0.1323(6) 0.7044(3) 0.110(3) Uani 1 1 d .
H31 H 0.6622 0.1543 0.7354 0.110 Uiso 1 1 calc R
H32 H 0.7485 0.1176 0.7291 0.110 Uiso 1 1 calc R
H33 H 0.6585 0.0761 0.6816 0.110 Uiso 1 1 calc R
C31 C 0.7007(3) 0.4948(3) 0.4997(2) 0.0503(10) Uani 1 1 d .
C32 C 0.6192(3) 0.5173(3) 0.4519(2) 0.0521(10) Uani 1 1 d .
C33 C 0.5734(3) 0.4330(3) 0.4372(2) 0.0463(9) Uani 1 1 d .
C34 C 0.7780(3) 0.5599(4) 0.5331(3) 0.0651(13) Uani 1 1 d .
C35 C 0.7591(4) 0.6618(4) 0.5112(4) 0.094(2) Uani 1 1 d .
H36 H 0.8058 0.7014 0.5394 0.094 Uiso 1 1 calc R
H37 H 0.7056 0.6811 0.5155 0.094 Uiso 1 1 calc R
H38 H 0.7539 0.6680 0.4648 0.094 Uiso 1 1 calc R
C36 C 0.8109(8) 0.5519(9) 0.6068(4) 0.230(8) Uani 1 1 d .
H39 H 0.8492 0.4981 0.6207 0.230 Uiso 1 1 calc R
H40 H 0.7629 0.5436 0.6215 0.230 Uiso 1 1 calc R
H41 H 0.8421 0.6088 0.6266 0.230 Uiso 1 1 calc R
C37 C 0.4816(3) 0.4162(4) 0.3878(2) 0.0574(11) Uani 1 1 d .
C38 C 0.4249(3) 0.5033(4) 0.3819(3) 0.0750(15) Uani 1 1 d .
H43 H 0.4271 0.5213 0.4262 0.075 Uiso 1 1 calc R
H44 H 0.3659 0.4888 0.3535 0.075 Uiso 1 1 calc R
H45 H 0.4459 0.5548 0.3624 0.075 Uiso 1 1 calc R
C39 C 0.4810(4) 0.3869(5) 0.3170(2) 0.0799(17) Uani 1 1 d .
H46 H 0.4238 0.3654 0.2891 0.080 Uiso 1 1 calc R
H47 H 0.5223 0.3366 0.3222 0.080 Uiso 1 1 calc R
H48 H 0.4966 0.4408 0.2960 0.080 Uiso 1 1 calc R
C42 C 0.9064(3) 0.2335(4) 0.4140(2) 0.0580(12) Uani 1 1 d .
C43 C 0.9916(3) 0.2608(5) 0.4378(3) 0.0755(16) Uani 1 1 d .
C44 C 1.0233(4) 0.3181(6) 0.4960(3) 0.0871(19) Uani 1 1 d .
C45 C 0.9671(3) 0.3463(5) 0.5262(2) 0.0699(15) Uani 1 1 d .
C46 C 0.8815(3) 0.3152(4) 0.4997(2) 0.0557(11) Uani 1 1 d .
C51 C 0.9190(10) 0.1990(10) 0.2189(8) 0.201(6) Uiso 1 1 d .
B1 B 0.6040(3) 0.2616(4) 0.4924(2) 0.0433(10) Uani 1 1 d .
H0 H 0.707(3) 0.219(4) 0.292(3) 0.062(16) Uiso 1 1 d .
H1 H 0.713(3) 0.395(4) 0.391(2) 0.062(13) Uiso 1 1 d .
H2 H 0.662(5) 0.480(6) 0.313(4) 0.16(3) Uiso 1 1 d .
H3 H 0.5668 0.2668 0.5180 0.051 Uiso 1 1 d .
H4 H 0.4170 0.0766 0.3172 0.071 Uiso 1 1 d .
H5 H 0.6321 0.0936 0.2909 0.081 Uiso 1 1 d .
H12 H 0.4194 0.2340 0.4584 0.072 Uiso 1 1 d .
H19 H 0.8229 0.0852 0.6512 0.075 Uiso 1 1 d .
H20 H 0.8661 0.0843 0.4872 0.085 Uiso 1 1 d .
H27 H 0.6200 0.2288 0.6286 0.082 Uiso 1 1 d .
H34 H 0.5988 0.5790 0.4326 0.064 Uiso 1 1 d .
H35 H 0.8237 0.5382 0.5171 0.080 Uiso 1 1 d .
H42 H 0.4571 0.3650 0.4053 0.070 Uiso 1 1 d .
H49 H 0.8846 0.1925 0.3754 0.069 Uiso 1 1 d .
H50 H 1.0270 0.2416 0.4124 0.089 Uiso 1 1 d .
H51 H 1.0859 0.3340 0.5155 0.109 Uiso 1 1 d .
H52 H 0.9851 0.3888 0.5638 0.086 Uiso 1 1 d .
H53 H 0.8417 0.3323 0.5218 0.068 Uiso 1 1 d .
H54 H 0.8965 0.2477 0.2405 0.250 Uiso 1 1 d .
H55 H 0.8834 0.1480 0.2068 0.250 Uiso 1 1 d .

loop_
_atom_site_aniso_label
_atom_site_aniso_U_11
_atom_site_aniso_U_22
_atom_site_aniso_U_33
_atom_site_aniso_U_23
_atom_site_aniso_U_13
_atom_site_aniso_U_12
Pd1 0.03354(17) 0.04308(18) 0.03835(16) 0.00015(13) 0.01327(12) -0.00347(13)
N1 0.232(10) 0.140(6) 0.078(4) -0.032(4) 0.075(5) -0.060(7)
N2 0.109(5) 0.099(5) 0.120(5) 0.051(4) 0.032(4) -0.001(4)
N3 0.050(2) 0.049(2) 0.0389(16) -0.0036(16) 0.0164(16) -0.0059(17)
N4 0.131(6) 0.100(4) 0.094(4) -0.011(4) 0.025(4) -0.061(4)
N11 0.0350(17) 0.050(2) 0.0426(16) -0.0023(16) 0.0129(14) -0.0015(15)
N12 0.0338(17) 0.045(2) 0.0430(16) -0.0028(14) 0.0139(14) -0.0031(14)
N21 0.0391(18) 0.050(2) 0.0458(17) 0.0078(16) 0.0173(15) 0.0049(16)
N22 0.0364(17) 0.056(2) 0.0390(15) 0.0044(15) 0.0145(14) -0.0007(15)
N31 0.0358(18) 0.053(2) 0.0486(18) -0.0089(17) 0.0126(15) -0.0048(16)
N32 0.0317(16) 0.047(2) 0.0394(15) -0.0048(14) 0.0067(13) -0.0012(14)
N41 0.0334(17) 0.048(2) 0.0477(17) 0.0011(16) 0.0132(14) -0.0022(15)
C1 0.112(5) 0.113(5) 0.048(3) 0.003(3) 0.026(3) -0.038(4)
C2 0.064(3) 0.072(3) 0.045(2) 0.011(2) 0.015(2) -0.006(3)
C3 0.071(4) 0.083(4) 0.067(3) 0.029(3) 0.017(3) -0.006(3)
C4 0.037(2) 0.054(3) 0.047(2) 0.0053(19) 0.0152(17) -0.0014(19)
C5 0.081(4) 0.051(3) 0.064(3) 0.002(2) 0.039(3) 0.002(3)
C6 0.108(5) 0.051(3) 0.065(3) -0.006(3) 0.032(3) -0.020(3)
C11 0.042(2) 0.054(3) 0.053(2) -0.013(2) 0.0179(19) -0.0083(19)
C12 0.046(3) 0.073(3) 0.063(3) -0.021(3) 0.020(2) -0.022(2)
C13 0.035(2) 0.056(3) 0.057(2) -0.008(2) 0.0158(18) -0.0077(19)
C14 0.066(3) 0.077(4) 0.070(3) -0.028(3) 0.034(3) -0.022(3)
C15 0.145(7) 0.105(6) 0.146(6) -0.076(5) 0.100(6) -0.059(5)
C16 0.087(5) 0.168(8) 0.064(3) -0.021(4) 0.021(3) -0.004(5)
C17 0.042(2) 0.070(3) 0.067(3) -0.009(3) 0.028(2) -0.005(2)
C18 0.081(4) 0.122(6) 0.108(5) 0.029(4) 0.059(4) 0.008(4)
C19 0.045(3) 0.118(5) 0.098(4) -0.034(4) 0.028(3) -0.009(3)
C21 0.047(2) 0.062(3) 0.051(2) 0.014(2) 0.017(2) 0.008(2)
C22 0.050(3) 0.091(4) 0.053(2) 0.023(3) 0.019(2) 0.016(3)
C23 0.048(2) 0.069(3) 0.040(2) 0.006(2) 0.0126(18) -0.003(2)
C24 0.063(3) 0.070(4) 0.093(4) 0.030(3) 0.041(3) 0.020(3)
C25 0.068(5) 0.191(10) 0.164(8) -0.017(7) 0.020(5) 0.052(6)
C26 0.123(7) 0.099(6) 0.210(9) -0.016(6) 0.111(7) 0.011(5)
C27 0.056(3) 0.108(5) 0.042(2) 0.010(3) 0.018(2) 0.013(3)
C28 0.128(7) 0.096(5) 0.078(4) -0.002(4) 0.048(4) 0.013(5)
C29 0.143(7) 0.127(6) 0.086(4) 0.003(4) 0.073(5) -0.023(5)
C31 0.044(2) 0.050(3) 0.055(2) -0.010(2) 0.0158(19) -0.003(2)
C32 0.052(3) 0.047(3) 0.055(2) -0.001(2) 0.017(2) 0.001(2)
C33 0.041(2) 0.051(3) 0.044(2) -0.0032(19) 0.0125(18) 0.0012(19)
C34 0.050(3) 0.060(3) 0.078(3) -0.015(3) 0.015(2) -0.013(2)
C35 0.066(4) 0.072(4) 0.138(6) -0.016(4) 0.030(4) -0.013(3)
C36 0.267(14) 0.214(12) 0.100(6) 0.022(7) -0.061(7) -0.184(11)
C37 0.046(2) 0.059(3) 0.058(2) 0.006(2) 0.009(2) 0.004(2)
C38 0.050(3) 0.084(4) 0.085(4) 0.009(3) 0.018(3) 0.022(3)
C39 0.066(3) 0.093(4) 0.055(3) -0.010(3) -0.008(2) 0.010(3)
C42 0.047(3) 0.071(3) 0.060(3) -0.009(2) 0.024(2) -0.003(2)
C43 0.049(3) 0.103(5) 0.083(4) -0.016(3) 0.035(3) -0.015(3)
C44 0.051(3) 0.123(5) 0.085(4) -0.014(4) 0.023(3) -0.028(3)
C45 0.051(3) 0.094(4) 0.060(3) -0.019(3) 0.015(2) -0.023(3)
C46 0.054(3) 0.069(3) 0.045(2) -0.007(2) 0.020(2) -0.009(2)
B1 0.038(2) 0.052(3) 0.041(2) -0.002(2) 0.0148(19) -0.003(2)

loop_
_atom_type_symbol
_atom_type_description
_atom_type_scat_dispersion_real
_atom_type_scat_dispersion_imag
_atom_type_scat_source
C C 0.0033 0.0016 'International Tables Vol C Tables 4.2.6.8 and 6.1.1.4'
H H 0.0000 0.0000 'International Tables Vol C Tables 4.2.6.8 and 6.1.1.4'
N N 0.0061 0.0033 'International Tables Vol C Tables 4.2.6.8 and 6.1.1.4'
B B 0.0013 0.0007 'International Tables Vol C Tables 4.2.6.8 and 6.1.1.4'
Pd Pd -0.9988 1.0072 'International Tables Vol C Tables 4.2.6.8 and 6.1.1.4'
Cl Cl 0.1484 0.1585 'International Tables Vol C Tables 4.2.6.8 and 6.1.1.4'

loop_
_geom_angle_atom_site_label_1
_geom_angle_atom_site_label_2
_geom_angle_atom_site_label_3
_geom_angle
N21 Pd1 N11 85.52(13)
N21 Pd1 N3 179.51(14)
N11 Pd1 N3 94.92(14)
N21 Pd1 N41 90.40(13)
N11 Pd1 N41 175.13(12)
N3 Pd1 N41 89.18(14)
C4 N3 Pd1 129.9(3)
C11 N11 N12 108.0(3)
C11 N11 Pd1 133.6(3)
N12 N11 Pd1 118.1(2)
C13 N12 N11 108.1(3)
C13 N12 B1 131.4(3)
N11 N12 B1 120.4(3)
C21 N21 N22 108.8(3)
C21 N21 Pd1 132.7(3)
N22 N21 Pd1 118.0(2)
C23 N22 N21 107.6(3)
C23 N22 B1 131.9(3)
N21 N22 B1 119.6(3)
C31 N31 N32 105.3(3)
C33 N32 N31 110.2(3)
C33 N32 B1 129.5(3)
N31 N32 B1 118.0(3)
C46 N41 C42 119.5(4)
C46 N41 Pd1 118.7(3)
C42 N41 Pd1 121.8(3)
N1 C1 C2 177.9(7)
C1 C2 C4 119.4(5)
C1 C2 C3 120.3(5)
C4 C2 C3 120.3(5)
N2 C3 C2 179.5(8)
N3 C4 C2 125.1(4)
N3 C4 C5 118.2(4)
C2 C4 C5 116.7(4)
C6 C5 C4 111.0(4)
N4 C6 C5 178.8(7)
N11 C11 C12 108.7(4)
N11 C11 C14 122.4(4)
C12 C11 C14 128.9(4)
C13 C12 C11 106.9(4)
N12 C13 C12 108.3(4)
N12 C13 C17 123.8(4)
C12 C13 C17 127.9(4)
C11 C14 C15 111.4(5)
C11 C14 C16 110.7(5)
C15 C14 C16 112.2(6)
C13 C17 C18 112.6(4)
C13 C17 C19 111.1(4)
C18 C17 C19 110.0(5)
N21 C21 C22 107.9(4)
N21 C21 C24 122.0(4)
C22 C21 C24 130.0(4)
C23 C22 C21 107.0(4)
N22 C23 C22 108.7(4)
N22 C23 C27 121.2(4)
C22 C23 C27 129.6(4)
C25 C24 C26 112.5(7)
C25 C24 C21 111.4(6)
C26 C24 C21 111.5(5)
C28 C27 C23 111.1(5)
C28 C27 C29 109.0(5)
C23 C27 C29 109.3(5)
N31 C31 C32 111.2(4)
N31 C31 C34 120.2(4)
C32 C31 C34 128.6(4)
C33 C32 C31 105.8(4)
N32 C33 C32 107.6(4)
N32 C33 C37 124.2(4)
C32 C33 C37 128.2(4)
C36 C34 C35 110.9(7)
C36 C34 C31 111.7(5)
C35 C34 C31 112.8(5)
C33 C37 C38 111.2(4)
C33 C37 C39 111.1(4)
C38 C37 C39 110.5(4)
N41 C42 C43 121.6(5)
C42 C43 C44 119.0(5)
C45 C44 C43 118.8(5)
C44 C45 C46 119.1(5)
N41 C46 C45 121.9(4)
Cl1 C51 Cl2 100.3(8)
N12 B1 N22 107.7(3)
N12 B1 N32 111.8(3)
N22 B1 N32 110.1(3)

loop_
_geom_bond_atom_site_label_1
_geom_bond_atom_site_label_2
_geom_bond_distance
Pd1 N21 2.012(3)
Pd1 N11 2.017(3)
Pd1 N3 2.033(3)
Pd1 N41 2.038(3)
Cl1 C51 1.801(15)
Cl2 C51 1.854(15)
N1 C1 1.173(10)
N2 C3 1.142(8)
N3 C4 1.299(6)
N4 C6 1.112(8)
N11 C11 1.333(5)
N11 N12 1.388(4)
N12 C13 1.353(5)
N12 B1 1.543(6)
N21 C21 1.337(5)
N21 N22 1.372(4)
N22 C23 1.355(5)
N22 B1 1.556(6)
N31 C31 1.345(6)
N31 N32 1.381(4)
N32 C33 1.363(5)
N32 B1 1.559(6)
N41 C46 1.327(6)
N41 C42 1.347(5)
C1 C2 1.395(9)
C2 C4 1.414(5)
C2 C3 1.419(8)
C4 C5 1.516(6)
C5 C6 1.457(8)
C11 C12 1.392(6)
C11 C14 1.500(6)
C12 C13 1.374(6)
C13 C17 1.505(6)
C14 C15 1.507(9)
C14 C16 1.507(9)
C17 C18 1.510(8)
C17 C19 1.518(7)
C21 C22 1.391(6)
C21 C24 1.504(7)
C22 C23 1.363(7)
C23 C27 1.520(6)
C24 C25 1.493(9)
C24 C26 1.503(10)
C27 C28 1.495(9)
C27 C29 1.559(8)
C31 C32 1.389(6)
C31 C34 1.517(6)
C32 C33 1.378(6)
C33 C37 1.509(6)
C34 C36 1.457(9)
C34 C35 1.501(8)
C37 C38 1.518(7)
C37 C39 1.552(7)
C42 C43 1.363(7)
C43 C44 1.403(8)
C44 C45 1.366(8)
C45 C46 1.384(7)
